data_7713407
loop_
_publ_author_name
'Wang, Li'
'Zhu, Yulian'
'Zheng, Teng-Fei'
'Zhu, Zi-Hao'
'Peng, Yan'
'Wu, Yongquan'
'Chen, Jing-Lin'
'Liu, Sui-Jun'
'Wen, He-Rui'

_publ_section_title
;
 A highly stable chain-based EuIII metal-organic framework as the turn-on
 and blue-shift luminescent sensor for dipicolinic acid
;
_journal_name_full 'Dalton Transactions'
_journal_paper_doi 10.1039/D3DT01057K
_journal_year 2023
_chemical_formula_moiety 'C60 H32 Eu3 N6 O16 S3'
_chemical_formula_sum 'C60 H32 Eu3 N6 O16 S3'
_chemical_formula_weight 1644.97
_space_group_crystal_system triclinic
_space_group_IT_number 2
_space_group_name_Hall '-P 1'
_space_group_name_H-M_alt 'P -1'
_atom_sites_solution_hydrogens mixed
_atom_sites_solution_primary iterative
_audit_creation_date 2022-11-29
_audit_creation_method
;
Olex2 1.2
(compiled 2018.05.29 svn.r3508 for OlexSys, GUI svn.r5506)
;
_audit_update_record
;
2023-01-04 deposited with the CCDC.	2023-07-06 downloaded from the CCDC.
;
_cell_angle_alpha 113.6650(10)
_cell_angle_beta 95.5710(10)
_cell_angle_gamma 102.2300(10)
_cell_formula_units_Z 2
_cell_length_a 8.8463(3)
_cell_length_b 18.8634(7)
_cell_length_c 20.8662(7)
_cell_measurement_reflns_used 9851
_cell_measurement_temperature 293(2)
_cell_measurement_theta_max 27.52
_cell_measurement_theta_min 2.84
_cell_volume 3051.60(19)
_computing_cell_refinement 'SAINT V8.38A (?, 2016)'
_computing_data_reduction 'SAINT V8.38A (?, 2016)'
_computing_molecular_graphics 'Olex2 (Dolomanov et al., 2009)'
_computing_publication_material 'Olex2 (Dolomanov et al., 2009)'
_computing_structure_refinement 'olex2.refine (Bourhis et al., 2015)'
_computing_structure_solution 'olex2.solve (Bourhis et al., 2015)'
_diffrn_ambient_temperature 293.15
_diffrn_measured_fraction_theta_full 0.997
_diffrn_measured_fraction_theta_max 0.994
_diffrn_measurement_device_type 'Bruker APEX-II CCD'
_diffrn_measurement_method '\f and \w scans'
_diffrn_radiation_type MoK\a
_diffrn_radiation_wavelength 0.71073
_diffrn_reflns_av_R_equivalents 0.0259
_diffrn_reflns_av_unetI/netI 0.0276
_diffrn_reflns_Laue_measured_fraction_full 0.997
_diffrn_reflns_Laue_measured_fraction_max 0.994
_diffrn_reflns_limit_h_max 11
_diffrn_reflns_limit_h_min -11
_diffrn_reflns_limit_k_max 24
_diffrn_reflns_limit_k_min -24
_diffrn_reflns_limit_l_max 27
_diffrn_reflns_limit_l_min -27
_diffrn_reflns_number 46674
_diffrn_reflns_point_group_measured_fraction_full 0.997
_diffrn_reflns_point_group_measured_fraction_max 0.994
_diffrn_reflns_theta_full 25.242
_diffrn_reflns_theta_max 27.532
_diffrn_reflns_theta_min 2.807
_diffrn_standards_number 0
_exptl_absorpt_coefficient_mu 3.221
_exptl_absorpt_correction_T_max 0.7456
_exptl_absorpt_correction_T_min 0.5744
_exptl_absorpt_correction_type multi-scan
_exptl_absorpt_process_details
;
SADABS-2016/2 (Bruker,2016/2) was used for absorption correction.
wR2(int) was 0.0740 before and 0.0406 after correction.
The Ratio of minimum to maximum transmission is 0.7704.
The \l/2 correction factor is Not present.
;
_exptl_crystal_colour yellow
_exptl_crystal_density_diffrn 1.790
_exptl_crystal_description Block
_exptl_crystal_F_000 1598
_exptl_transmission_factor_max 0.7456
_exptl_transmission_factor_min 0.5744
_refine_diff_density_max 0.717
_refine_diff_density_min -0.770
_refine_diff_density_rms 0.087
_refine_ls_extinction_method none
_refine_ls_goodness_of_fit_ref 1.047
_refine_ls_hydrogen_treatment constr
_refine_ls_matrix_type full
_refine_ls_number_parameters 794
_refine_ls_number_reflns 13992
_refine_ls_number_restraints 0
_refine_ls_restrained_S_all 1.047
_refine_ls_R_factor_all 0.0263
_refine_ls_R_factor_gt 0.0205
_refine_ls_shift/su_max 0.002
_refine_ls_shift/su_mean 0.000
_refine_ls_structure_factor_coef Fsqd
_refine_ls_weighting_details 'w=1/[\s^2^(Fo^2^)+(0.0194P)^2^+1.8807P] where P=(Fo^2^+2Fc^2^)/3'
_refine_ls_weighting_scheme calc
_refine_ls_wR_factor_gt 0.0457
_refine_ls_wR_factor_ref 0.0477
_reflns_Friedel_coverage 0.000
_reflns_number_gt 12351
_reflns_number_total 13992
_reflns_threshold_expression 'I > 2\s(I)'
_cod_data_source_file d3dt01057k2.cif
_cod_data_source_block JXUST-38
_cod_database_code 7713407
_shelx_shelxl_version_number 2017/1
_shelx_space_group_comment
;
The symmetry employed for this shelxl refinement is uniquely defined
by the following loop, which should always be used as a source of
symmetry information in preference to the above space-group names.
They are only intended as comments.
;
_shelx_estimated_absorpt_t_min 0.769
_shelx_estimated_absorpt_t_max 0.812
_olex2_refinement_description
;
1. Fixed Uiso
 At 1.2 times of:
  All C(H) groups
 At 1.5 times of:
  All O(H,H) groups
2.a Rotating group:
 O1W(H1WA,H1WB)
2.b Aromatic/amide H refined with riding coordinates:
 C3(H3), C6(H6), C5(H5), C4(H4), C12(H12), C10(H10), C15(H15), C18(H18),
 C17(H17), C16(H16), C23(H23), C24(H24), C25(H25), C26(H26), C29(H29), C32(H32),
  C35(H35), C36(H36), C37(H37), C38(H38), C43(H43), C44(H44), C45(H45),
 C46(H46), C49(H49), C52(H52), C55(H55), C56(H56), C57(H57), C58(H58)
;
_olex2_submission_special_instructions 'No special instructions were received'

loop_
_space_group_symop_operation_xyz
'x, y, z'
'-x, -y, -z'

loop_
_atom_site_label
_atom_site_type_symbol
_atom_site_fract_x
_atom_site_fract_y
_atom_site_fract_z
_atom_site_U_iso_or_equiv
_atom_site_adp_type
_atom_site_occupancy
_atom_site_site_symmetry_order
_atom_site_calc_flag
_atom_site_refinement_flags_posn
_atom_site_refinement_flags_adp
_atom_site_refinement_flags_occupancy
_atom_site_disorder_assembly
_atom_site_disorder_group
Eu1 Eu 0.82296(2) 0.47835(2) 0.42554(2) 0.01360(3) Uani 1 1 d . . . . .
C1 C 0.4968(3) 0.41925(15) 0.30405(13) 0.0230(6) Uani 1 1 d . . . . .
O1 O 0.6441(2) 0.45088(12) 0.32299(10) 0.0332(5) Uani 1 1 d . . . . .
N1 N 0.2788(3) 0.18523(14) -0.17996(12) 0.0290(5) Uani 1 1 d . . . . .
S1 S 0.40866(9) 0.27135(4) -0.14094(4) 0.03340(17) Uani 1 1 d . . . . .
Eu2 Eu -0.39965(2) -0.38004(2) -0.44777(2) 0.01365(3) Uani 1 1 d . . . . .
C2 C 0.4268(3) 0.38329(15) 0.22548(13) 0.0208(5) Uani 1 1 d . . . . .
O2 O 0.4084(2) 0.41284(12) 0.34592(9) 0.0304(4) Uani 1 1 d . . . . .
N2 N 0.3950(3) 0.29703(13) -0.05831(12) 0.0280(5) Uani 1 1 d . . . . .
S2 S 0.35587(12) -0.18107(5) 0.07048(4) 0.0437(2) Uani 1 1 d . . . . .
Eu3 Eu 0.03734(2) -0.30833(2) -0.50509(2) 0.01585(3) Uani 1 1 d . . . . .
C3 C 0.5239(3) 0.36988(17) 0.17568(13) 0.0254(6) Uani 1 1 d . . . . .
H3 H 0.632808 0.390556 0.191358 0.030 Uiso 1 1 calc R . . . .
O3 O -0.0895(2) -0.21335(11) -0.44186(10) 0.0294(4) Uani 1 1 d . . . . .
N3 N 0.2810(3) -0.19262(14) -0.00766(12) 0.0335(6) Uani 1 1 d . . . . .
S3 S 0.98456(11) 0.31041(6) -0.06518(4) 0.0440(2) Uani 1 1 d . . . . .
C9 C 0.2836(3) 0.23606(15) -0.05783(13) 0.0209(5) Uani 1 1 d . . . . .
O9 O 0.9631(2) 0.56455(11) 0.37255(9) 0.0243(4) Uani 1 1 d . . . . .
C7 C 0.2983(3) 0.29435(16) 0.07851(13) 0.0220(5) Uani 1 1 d . . . . .
O7 O 0.9830(2) 0.40780(11) 0.36158(9) 0.0232(4) Uani 1 1 d . . . . .
N6 N 0.9466(3) 0.37295(16) 0.00632(12) 0.0340(6) Uani 1 1 d . . . . .
O6 O 0.7868(2) 0.26466(10) 0.39681(9) 0.0218(4) Uani 1 1 d . . . . .
C6 C 0.4614(3) 0.32640(17) 0.10336(14) 0.0268(6) Uani 1 1 d . . . . .
H6 H 0.528419 0.318422 0.070984 0.032 Uiso 1 1 calc R . . . .
N5 N 0.8859(3) 0.32529(16) -0.12490(12) 0.0340(6) Uani 1 1 d . . . . .
O5 O 0.62779(19) 0.34040(10) 0.39257(9) 0.0194(4) Uani 1 1 d . . . . .
C5 C 0.2013(3) 0.31461(17) 0.12813(14) 0.0264(6) Uani 1 1 d . . . . .
H5 H 0.092265 0.298544 0.112296 0.032 Uiso 1 1 calc R . . . .
N4 N 0.4034(3) -0.08479(14) 0.11463(12) 0.0321(6) Uani 1 1 d . . . . .
O4 O -0.3106(2) -0.23415(10) -0.40167(10) 0.0247(4) Uani 1 1 d . . . . .
C4 C 0.2649(3) 0.35835(17) 0.20069(14) 0.0253(6) Uani 1 1 d . . . . .
H4 H 0.198212 0.371010 0.232922 0.030 Uiso 1 1 calc R . . . .
C8 C 0.2287(3) 0.23432(15) 0.00370(13) 0.0218(5) Uani 1 1 d . . . . .
O8 O 1.1356(2) 0.33856(12) 0.38399(10) 0.0328(5) Uani 1 1 d . . . . .
O11 O 0.7242(2) 0.31873(13) -0.45723(10) 0.0321(5) Uani 1 1 d . . . . .
C11 C 0.2155(3) 0.17184(15) -0.12834(13) 0.0219(5) Uani 1 1 d . . . . .
O12 O 0.5157(2) 0.36610(12) -0.45068(9) 0.0270(4) Uani 1 1 d . . . A -1
C12 C 0.0388(3) 0.10562(16) -0.07930(14) 0.0258(6) Uani 1 1 d . . . . .
H12 H -0.044333 0.063199 -0.083981 0.031 Uiso 1 1 calc R . . . .
O10 O 0.9166(2) 0.67603(12) 0.37686(10) 0.0316(5) Uani 1 1 d . . . . .
C10 C 0.1058(3) 0.16875(16) -0.00996(14) 0.0261(6) Uani 1 1 d . . . . .
H10 H 0.064145 0.165462 0.028310 0.031 Uiso 1 1 calc R . . . .
C14 C 0.0200(3) 0.03378(15) -0.21040(13) 0.0225(5) Uani 1 1 d . . . . .
O14 O 0.64588(18) 0.48816(9) 0.50514(8) 0.0163(3) Uani 1 1 d . . . B -1
C13 C 0.0900(3) 0.10376(15) -0.13973(14) 0.0235(6) Uani 1 1 d . . . . .
O13 O 0.77183(18) 0.60818(10) 0.46922(8) 0.0162(3) Uani 1 1 d . . . C -1
C15 C 0.1112(3) 0.00228(16) -0.25974(14) 0.0267(6) Uani 1 1 d . . . . .
H15 H 0.217713 0.028790 -0.251007 0.032 Uiso 1 1 calc R . . . .
O15 O 0.94033(17) 0.42902(9) 0.49999(7) 0.0099(3) Uani 1 1 d . . . . .
C18 C -0.2059(3) -0.07661(16) -0.28860(14) 0.0263(6) Uani 1 1 d . . . . .
H18 H -0.313159 -0.102151 -0.298226 0.032 Uiso 1 1 calc R . . . .
C17 C 0.0455(3) -0.06796(16) -0.32162(14) 0.0251(6) Uani 1 1 d . . . . .
H17 H 0.108155 -0.087493 -0.354236 0.030 Uiso 1 1 calc R . . . .
C16 C -0.1406(3) -0.00573(16) -0.22719(14) 0.0274(6) Uani 1 1 d . . . . .
H16 H -0.205257 0.015971 -0.196501 0.033 Uiso 1 1 calc R . . . .
C19 C -0.1130(3) -0.10989(15) -0.33585(13) 0.0208(5) Uani 1 1 d . . . . .
C23 C 0.4632(3) 0.21896(15) 0.25442(13) 0.0201(5) Uani 1 1 d . . . . .
H23 H 0.426560 0.264398 0.272772 0.024 Uiso 1 1 calc R . . . .
C22 C 0.5859(3) 0.21102(14) 0.29566(12) 0.0170(5) Uani 1 1 d . . . . .
C21 C 0.6705(3) 0.27592(14) 0.36714(12) 0.0158(5) Uani 1 1 d . . . . .
C20 C -0.1777(3) -0.19177(15) -0.39792(13) 0.0208(5) Uani 1 1 d . . . . .
O1W O 0.1729(3) -0.17972(14) -0.50193(14) 0.0531(7) Uani 1 1 d . . . . .
H1WA H 0.273576 -0.171743 -0.492270 0.080 Uiso 1 1 d GR . . . .
H1WB H 0.154980 -0.141217 -0.466491 0.080 Uiso 1 1 d GR . . . .
C24 C 0.6382(3) 0.14267(16) 0.26799(13) 0.0235(6) Uani 1 1 d . . . . .
H24 H 0.720095 0.136894 0.295331 0.028 Uiso 1 1 calc R . . . .
C25 C 0.5699(3) 0.08327(16) 0.20032(14) 0.0258(6) Uani 1 1 d . . . . .
H25 H 0.605531 0.037435 0.182603 0.031 Uiso 1 1 calc R . . . .
C27 C 0.4485(3) 0.09071(15) 0.15803(13) 0.0217(5) Uani 1 1 d . . . . .
C26 C 0.3953(3) 0.15932(15) 0.18598(13) 0.0223(5) Uani 1 1 d . . . . .
H26 H 0.313739 0.165152 0.158550 0.027 Uiso 1 1 calc R . . . .
C28 C 0.3762(3) 0.02658(15) 0.08528(13) 0.0226(5) Uani 1 1 d . . . . .
C29 C 0.3184(3) 0.04166(16) 0.03007(14) 0.0270(6) Uani 1 1 d . . . . .
H29 H 0.325417 0.094742 0.038761 0.032 Uiso 1 1 calc R . . . .
C30 C 0.3617(3) -0.05600(16) 0.06832(13) 0.0226(5) Uani 1 1 d . . . . .
C31 C 0.2909(3) -0.11826(15) -0.00198(13) 0.0222(5) Uani 1 1 d . . . . .
C32 C 0.2486(3) -0.01961(16) -0.03943(14) 0.0268(6) Uani 1 1 d . . . . .
H32 H 0.211825 -0.004922 -0.074263 0.032 Uiso 1 1 calc R . . . .
C33 C 0.2325(3) -0.09965(15) -0.05793(13) 0.0220(5) Uani 1 1 d . . . . .
C34 C 0.8397(3) 0.16340(15) 0.13083(13) 0.0213(5) Uani 1 1 d . . . . .
C35 C 0.7830(3) 0.23089(16) 0.15883(13) 0.0234(6) Uani 1 1 d . . . . .
H35 H 0.701139 0.236205 0.131124 0.028 Uiso 1 1 calc R . . . .
C36 C 0.9630(3) 0.15697(15) 0.17314(14) 0.0236(6) Uani 1 1 d . . . . .
H36 H 1.002247 0.112364 0.155030 0.028 Uiso 1 1 calc R . . . .
C37 C 1.0281(3) 0.21638(15) 0.24202(13) 0.0218(5) Uani 1 1 d . . . . .
H37 H 1.110526 0.211579 0.269831 0.026 Uiso 1 1 calc R . . . .
C38 C 0.8474(3) 0.28971(15) 0.22719(13) 0.0209(5) Uani 1 1 d . . . . .
H38 H 0.808638 0.334449 0.245369 0.025 Uiso 1 1 calc R . . . .
C39 C 0.9699(3) 0.28276(15) 0.26921(12) 0.0183(5) Uani 1 1 d . . . . .
C40 C 1.0354(3) 0.34782(14) 0.34385(13) 0.0174(5) Uani 1 1 d . . . . .
C41 C 0.9219(3) 0.60485(16) 0.34146(13) 0.0232(6) Uani 1 1 d . . . . .
C42 C 0.8842(3) 0.56818(16) 0.26191(13) 0.0250(6) Uani 1 1 d . . . . .
C43 C 0.8158(4) 0.60546(19) 0.22671(15) 0.0376(7) Uani 1 1 d . . . . .
H43 H 0.789210 0.652539 0.252755 0.045 Uiso 1 1 calc R . . . .
C44 C 0.9237(4) 0.49897(18) 0.22223(15) 0.0324(7) Uani 1 1 d . . . . .
H44 H 0.970678 0.473504 0.245253 0.039 Uiso 1 1 calc R . . . .
C45 C 0.8942(4) 0.46683(18) 0.14815(15) 0.0323(7) Uani 1 1 d . . . . .
H45 H 0.921302 0.419886 0.122201 0.039 Uiso 1 1 calc R . . . .
C46 C 0.7867(4) 0.5732(2) 0.15331(15) 0.0391(8) Uani 1 1 d . . . . .
H46 H 0.739913 0.599021 0.130653 0.047 Uiso 1 1 calc R . . . .
C47 C 0.8248(3) 0.50361(17) 0.11204(13) 0.0250(6) Uani 1 1 d . . . . .
C48 C 0.7921(3) 0.47217(16) 0.03291(13) 0.0245(6) Uani 1 1 d . . . . .
C49 C 0.7017(3) 0.50238(19) -0.00168(14) 0.0321(7) Uani 1 1 d . . . . .
H49 H 0.658588 0.542391 0.026111 0.038 Uiso 1 1 calc R . . . .
C50 C 0.8529(3) 0.41078(16) -0.01386(14) 0.0236(6) Uani 1 1 d . . . . .
C51 C 0.8180(3) 0.38332(16) -0.09071(13) 0.0234(6) Uani 1 1 d . . . . .
C52 C 0.6697(3) 0.47687(18) -0.07649(14) 0.0313(7) Uani 1 1 d . . . . .
H52 H 0.609153 0.501860 -0.094694 0.038 Uiso 1 1 calc R . . . .
C53 C 0.7233(3) 0.41718(16) -0.12377(13) 0.0227(5) Uani 1 1 d . . . . .
C54 C 0.6895(3) 0.39342(16) -0.20207(13) 0.0222(5) Uani 1 1 d . . . . .
C55 C 0.5912(4) 0.4265(2) -0.23034(16) 0.0463(9) Uani 1 1 d . . . . .
H55 H 0.542097 0.461598 -0.200131 0.056 Uiso 1 1 calc R . . . .
C56 C 0.7536(4) 0.3387(2) -0.25022(16) 0.0402(8) Uani 1 1 d . . . . .
H56 H 0.814930 0.312545 -0.234005 0.048 Uiso 1 1 calc R . . . .
C57 C 0.7285(4) 0.3224(2) -0.32130(15) 0.0364(7) Uani 1 1 d . . . . .
H57 H 0.774021 0.285656 -0.352054 0.044 Uiso 1 1 calc R . . . .
C58 C 0.5641(4) 0.4087(2) -0.30202(16) 0.0459(9) Uani 1 1 d . . . . .
H58 H 0.494930 0.430756 -0.319448 0.055 Uiso 1 1 calc R . . . .
C59 C 0.6381(3) 0.35887(16) -0.34813(13) 0.0208(5) Uani 1 1 d . . . . .
C60 C 0.6247(3) 0.34633(15) -0.42437(13) 0.0188(5) Uani 1 1 d . . . . .

loop_
_atom_site_aniso_label
_atom_site_aniso_U_11
_atom_site_aniso_U_22
_atom_site_aniso_U_33
_atom_site_aniso_U_23
_atom_site_aniso_U_13
_atom_site_aniso_U_12
Eu1 0.01293(6) 0.01428(6) 0.00935(6) 0.00150(5) -0.00044(4) 0.00380(4)
C1 0.0304(14) 0.0195(13) 0.0159(12) 0.0059(11) -0.0032(11) 0.0079(11)
O1 0.0327(11) 0.0351(11) 0.0219(10) 0.0112(9) -0.0106(8) -0.0011(9)
N1 0.0340(13) 0.0237(12) 0.0221(12) 0.0069(10) 0.0037(10) 0.0011(10)
S1 0.0397(4) 0.0272(4) 0.0271(4) 0.0113(3) 0.0051(3) -0.0013(3)
Eu2 0.01271(6) 0.01352(6) 0.00995(6) 0.00096(5) 0.00054(4) 0.00325(4)
C2 0.0227(13) 0.0198(13) 0.0130(12) 0.0035(10) -0.0022(10) 0.0020(10)
O2 0.0418(12) 0.0387(12) 0.0161(9) 0.0119(9) 0.0078(8) 0.0209(10)
N2 0.0292(13) 0.0232(12) 0.0238(12) 0.0064(10) 0.0003(10) 0.0017(10)
S2 0.0742(6) 0.0286(4) 0.0258(4) 0.0099(3) -0.0002(4) 0.0178(4)
Eu3 0.01587(6) 0.01573(6) 0.01229(6) 0.00338(5) 0.00007(4) 0.00375(5)
C3 0.0176(13) 0.0336(15) 0.0179(13) 0.0070(12) -0.0024(10) 0.0040(11)
O3 0.0329(11) 0.0198(10) 0.0267(10) 0.0005(8) 0.0126(9) 0.0062(8)
N3 0.0510(16) 0.0222(12) 0.0210(12) 0.0050(10) 0.0013(11) 0.0093(11)
S3 0.0607(6) 0.0577(5) 0.0268(4) 0.0199(4) 0.0093(4) 0.0390(5)
C9 0.0200(13) 0.0191(13) 0.0193(13) 0.0059(11) -0.0018(10) 0.0044(10)
O9 0.0293(10) 0.0311(10) 0.0157(9) 0.0113(8) 0.0060(8) 0.0119(8)
C7 0.0226(13) 0.0237(13) 0.0152(12) 0.0068(11) -0.0023(10) 0.0034(11)
O7 0.0279(10) 0.0228(10) 0.0159(9) 0.0028(8) 0.0057(7) 0.0116(8)
N6 0.0427(15) 0.0427(15) 0.0217(12) 0.0150(12) 0.0052(11) 0.0206(12)
O6 0.0205(9) 0.0216(9) 0.0142(8) 0.0004(7) -0.0033(7) 0.0059(7)
C6 0.0215(13) 0.0353(16) 0.0159(12) 0.0048(12) 0.0026(10) 0.0055(12)
N5 0.0449(15) 0.0425(15) 0.0214(12) 0.0154(12) 0.0062(11) 0.0228(13)
O5 0.0187(9) 0.0169(9) 0.0159(8) 0.0011(7) 0.0005(7) 0.0049(7)
C5 0.0157(12) 0.0332(15) 0.0209(13) 0.0064(12) -0.0020(10) 0.0017(11)
N4 0.0424(15) 0.0283(13) 0.0205(12) 0.0059(10) -0.0005(10) 0.0120(11)
O4 0.0212(9) 0.0168(9) 0.0272(10) 0.0023(8) 0.0036(8) 0.0025(7)
C4 0.0224(13) 0.0317(15) 0.0163(12) 0.0062(12) 0.0050(10) 0.0044(11)
C8 0.0205(13) 0.0225(13) 0.0166(12) 0.0042(11) -0.0021(10) 0.0055(10)
O8 0.0284(10) 0.0284(11) 0.0258(10) -0.0007(9) -0.0124(8) 0.0096(9)
O11 0.0249(10) 0.0547(14) 0.0216(10) 0.0172(10) 0.0100(8) 0.0169(10)
C11 0.0233(13) 0.0195(13) 0.0194(13) 0.0059(11) 0.0019(10) 0.0053(10)
O12 0.0281(10) 0.0401(12) 0.0165(9) 0.0140(9) 0.0028(8) 0.0138(9)
C12 0.0236(14) 0.0246(14) 0.0220(13) 0.0067(12) 0.0004(11) 0.0009(11)
O10 0.0491(13) 0.0291(11) 0.0157(9) 0.0074(8) 0.0034(9) 0.0153(10)
C10 0.0267(14) 0.0295(15) 0.0181(13) 0.0080(12) 0.0032(11) 0.0053(12)
C14 0.0242(13) 0.0167(12) 0.0194(13) 0.0032(11) 0.0014(10) 0.0019(10)
O14 0.0156(8) 0.0129(8) 0.0162(8) 0.0023(7) 0.0037(7) 0.0034(7)
C13 0.0241(13) 0.0200(13) 0.0189(13) 0.0030(11) 0.0000(10) 0.0045(11)
O13 0.0160(8) 0.0152(8) 0.0160(8) 0.0040(7) 0.0048(7) 0.0062(7)
C15 0.0190(13) 0.0248(14) 0.0274(14) 0.0056(12) 0.0033(11) 0.0006(11)
O15 0.0116(7) 0.0075(7) 0.0062(7) 0.0016(6) -0.0046(6) -0.0003(6)
C18 0.0175(13) 0.0243(14) 0.0261(14) 0.0021(12) 0.0044(11) 0.0014(11)
C17 0.0221(13) 0.0223(14) 0.0242(14) 0.0041(11) 0.0068(11) 0.0042(11)
C16 0.0239(14) 0.0254(14) 0.0213(13) -0.0009(11) 0.0079(11) 0.0041(11)
C19 0.0245(13) 0.0161(12) 0.0174(12) 0.0031(10) 0.0027(10) 0.0057(10)
C23 0.0172(12) 0.0181(12) 0.0185(12) 0.0018(10) 0.0011(10) 0.0054(10)
C22 0.0142(11) 0.0175(12) 0.0137(11) 0.0028(10) 0.0013(9) 0.0020(9)
C21 0.0147(11) 0.0161(12) 0.0134(11) 0.0047(10) 0.0044(9) 0.0008(9)
C20 0.0244(13) 0.0197(13) 0.0181(12) 0.0086(11) 0.0041(10) 0.0051(11)
O1W 0.0502(15) 0.0394(14) 0.0759(18) 0.0297(14) 0.0279(14) 0.0085(11)
C24 0.0211(13) 0.0237(13) 0.0186(13) 0.0024(11) -0.0039(10) 0.0094(11)
C25 0.0280(14) 0.0207(13) 0.0200(13) -0.0006(11) -0.0009(11) 0.0115(11)
C27 0.0210(13) 0.0198(13) 0.0142(12) -0.0004(10) -0.0006(10) 0.0030(10)
C26 0.0195(13) 0.0213(13) 0.0189(13) 0.0031(11) -0.0022(10) 0.0053(10)
C28 0.0199(13) 0.0203(13) 0.0171(12) -0.0003(11) -0.0003(10) 0.0038(10)
C29 0.0340(15) 0.0185(13) 0.0189(13) -0.0002(11) -0.0019(11) 0.0083(11)
C30 0.0223(13) 0.0253(14) 0.0141(12) 0.0034(11) 0.0001(10) 0.0066(11)
C31 0.0225(13) 0.0197(13) 0.0171(12) 0.0016(11) 0.0022(10) 0.0050(10)
C32 0.0315(15) 0.0248(14) 0.0189(13) 0.0057(11) -0.0015(11) 0.0082(12)
C33 0.0206(13) 0.0214(13) 0.0157(12) 0.0015(11) -0.0003(10) 0.0044(10)
C34 0.0223(13) 0.0206(13) 0.0149(12) 0.0035(10) 0.0021(10) 0.0031(10)
C35 0.0220(13) 0.0266(14) 0.0162(12) 0.0039(11) -0.0017(10) 0.0094(11)
C36 0.0261(14) 0.0183(13) 0.0199(13) 0.0004(11) 0.0028(11) 0.0099(11)
C37 0.0182(12) 0.0241(13) 0.0198(13) 0.0063(11) -0.0003(10) 0.0078(10)
C38 0.0205(13) 0.0220(13) 0.0161(12) 0.0028(11) 0.0026(10) 0.0093(10)
C39 0.0166(12) 0.0190(12) 0.0133(11) 0.0020(10) 0.0005(9) 0.0043(10)
C40 0.0151(11) 0.0182(12) 0.0150(12) 0.0041(10) 0.0029(9) 0.0033(10)
C41 0.0225(13) 0.0307(15) 0.0156(12) 0.0103(12) 0.0039(10) 0.0050(11)
C42 0.0305(15) 0.0280(14) 0.0137(12) 0.0091(11) 0.0030(11) 0.0033(12)
C43 0.054(2) 0.0399(18) 0.0206(14) 0.0094(14) 0.0055(13) 0.0249(16)
C44 0.0463(18) 0.0349(16) 0.0200(14) 0.0145(13) 0.0038(13) 0.0153(14)
C45 0.0449(18) 0.0309(16) 0.0189(14) 0.0076(12) 0.0064(12) 0.0127(14)
C46 0.054(2) 0.048(2) 0.0199(14) 0.0141(14) 0.0032(14) 0.0277(17)
C47 0.0253(14) 0.0309(15) 0.0159(13) 0.0092(11) 0.0018(10) 0.0048(12)
C48 0.0238(14) 0.0309(15) 0.0165(13) 0.0099(11) 0.0026(10) 0.0042(11)
C49 0.0376(17) 0.0412(17) 0.0172(13) 0.0085(13) 0.0051(12) 0.0190(14)
C50 0.0225(13) 0.0307(15) 0.0183(13) 0.0129(12) 0.0018(10) 0.0052(11)
C51 0.0242(13) 0.0277(14) 0.0184(13) 0.0110(11) 0.0055(11) 0.0050(11)
C52 0.0364(16) 0.0418(17) 0.0178(13) 0.0120(13) 0.0032(12) 0.0178(14)
C53 0.0237(13) 0.0284(14) 0.0161(12) 0.0113(11) 0.0027(10) 0.0047(11)
C54 0.0239(13) 0.0274(14) 0.0156(12) 0.0098(11) 0.0030(10) 0.0074(11)
C55 0.073(2) 0.062(2) 0.0176(15) 0.0140(15) 0.0149(15) 0.049(2)
C56 0.054(2) 0.058(2) 0.0253(15) 0.0228(16) 0.0099(14) 0.0392(18)
C57 0.0473(19) 0.052(2) 0.0185(14) 0.0133(14) 0.0104(13) 0.0339(16)
C58 0.072(2) 0.061(2) 0.0216(15) 0.0188(16) 0.0116(15) 0.050(2)
C59 0.0206(13) 0.0257(14) 0.0150(12) 0.0087(11) 0.0024(10) 0.0051(11)
C60 0.0163(12) 0.0220(13) 0.0144(12) 0.0063(10) 0.0007(9) 0.0019(10)

loop_
_atom_type_symbol
_atom_type_description
_atom_type_scat_dispersion_real
_atom_type_scat_dispersion_imag
_atom_type_scat_source
C C 0.0033 0.0016 'International Tables Vol C Tables 4.2.6.8 and 6.1.1.4'
H H 0.0000 0.0000 'International Tables Vol C Tables 4.2.6.8 and 6.1.1.4'
Eu Eu -0.1578 3.6682 'International Tables Vol C Tables 4.2.6.8 and 6.1.1.4'
N N 0.0061 0.0033 'International Tables Vol C Tables 4.2.6.8 and 6.1.1.4'
O O 0.0106 0.0060 'International Tables Vol C Tables 4.2.6.8 and 6.1.1.4'
S S 0.1246 0.1234 'International Tables Vol C Tables 4.2.6.8 and 6.1.1.4'

loop_
_geom_angle_atom_site_label_1
_geom_angle_atom_site_label_2
_geom_angle_atom_site_label_3
_geom_angle
_geom_angle_site_symmetry_1
_geom_angle_site_symmetry_3
_geom_angle_publ_flag
Eu1 Eu1 Eu2 116.031(5) 2_766 2 ?
Eu1 Eu1 Eu2 96.031(5) 2_766 1_666 ?
O1 Eu1 Eu1 169.63(5) . 2_766 ?
O1 Eu1 Eu2 92.51(5) . 1_666 ?
O1 Eu1 Eu2 73.34(5) . 2 ?
O1 Eu1 Eu3 105.25(5) . 1_666 ?
O1 Eu1 O9 75.16(6) . . ?
O1 Eu1 O5 74.12(6) . . ?
O1 Eu1 O14 98.79(7) . . ?
O1 Eu1 O13 83.80(6) . . ?
O1 Eu1 O15 148.22(6) . . ?
O1 Eu1 O15 140.62(6) . 2_766 ?
Eu2 Eu1 Eu2 61.347(4) 1_666 2 ?
Eu3 Eu1 Eu1 72.779(5) 1_666 2_766 ?
Eu3 Eu1 Eu2 68.023(4) 1_666 1_666 ?
Eu3 Eu1 Eu2 129.130(4) 1_666 2 ?
O9 Eu1 Eu1 97.21(4) . 2_766 ?
O9 Eu1 Eu2 143.43(4) . 2 ?
O9 Eu1 Eu2 102.36(4) . 1_666 ?
O9 Eu1 Eu3 45.28(4) . 1_666 ?
O9 Eu1 O5 142.81(5) . . ?
O7 Eu1 Eu1 77.65(4) . 2_766 ?
O7 Eu1 O1 93.38(7) . . ?
O7 Eu1 Eu2 172.46(5) . 1_666 ?
O7 Eu1 Eu2 125.05(5) . 2 ?
O7 Eu1 Eu3 105.81(5) . 1_666 ?
O7 Eu1 O9 74.67(6) . . ?
O7 Eu1 O5 86.71(6) . . ?
O7 Eu1 O14 147.86(6) . . ?
O7 Eu1 O13 141.99(6) . . ?
O7 Eu1 O15 74.48(6) . . ?
O7 Eu1 O15 85.16(6) . 2_766 ?
O5 Eu1 Eu1 110.08(4) . 2_766 ?
O5 Eu1 Eu2 99.43(4) . 1_666 ?
O5 Eu1 Eu2 38.37(4) . 2 ?
O5 Eu1 Eu3 167.45(4) . 1_666 ?
O14 Eu1 Eu1 91.58(4) . 2_766 ?
O14 Eu1 Eu2 35.15(4) . 2 ?
O14 Eu1 Eu2 34.92(4) . 1_666 ?
O14 Eu1 Eu3 99.51(4) . 1_666 ?
O14 Eu1 O9 137.23(6) . . ?
O14 Eu1 O5 68.49(5) . . ?
O14 Eu1 O13 69.31(5) . . ?
O13 Eu1 Eu1 100.00(4) . 2_766 ?
O13 Eu1 Eu2 34.41(4) . 1_666 ?
O13 Eu1 Eu2 90.51(4) . 2 ?
O13 Eu1 Eu3 40.40(4) . 1_666 ?
O13 Eu1 O9 67.95(6) . . ?
O13 Eu1 O5 128.00(5) . . ?
O15 Eu1 Eu1 34.61(3) 2_766 2_766 ?
O15 Eu1 Eu1 34.18(4) . 2_766 ?
O15 Eu1 Eu2 137.42(4) 2_766 2 ?
O15 Eu1 Eu2 87.30(4) 2_766 1_666 ?
O15 Eu1 Eu2 102.65(4) . 1_666 ?
O15 Eu1 Eu2 89.54(4) . 2 ?
O15 Eu1 Eu3 39.18(3) 2_766 1_666 ?
O15 Eu1 Eu3 106.30(4) . 1_666 ?
O15 Eu1 O9 66.49(5) 2_766 . ?
O15 Eu1 O9 126.90(6) . . ?
O15 Eu1 O5 144.68(5) 2_766 . ?
O15 Eu1 O5 75.91(5) . . ?
O15 Eu1 O14 79.69(5) . . ?
O15 Eu1 O14 103.10(5) 2_766 . ?
O15 Eu1 O13 74.09(5) 2_766 . ?
O15 Eu1 O13 123.79(5) . . ?
O15 Eu1 O15 68.79(6) 2_766 . ?
O1 C1 C2 117.1(2) . . ?
O2 C1 O1 124.1(2) . . ?
O2 C1 C2 118.8(2) . . ?
C1 O1 Eu1 131.38(17) . . ?
C11 N1 S1 106.57(18) . . ?
N1 S1 N2 101.31(12) . . ?
Eu1 Eu2 Eu1 118.652(4) 1_444 2 ?
Eu1 Eu2 Eu2 59.033(3) 2 2_444 ?
Eu1 Eu2 Eu2 59.618(4) 1_444 2_444 ?
Eu1 Eu2 Eu3 170.504(4) 2 . ?
Eu1 Eu2 Eu3 52.871(4) 1_444 . ?
Eu2 Eu2 Eu3 112.320(5) 2_444 . ?
O2 Eu2 Eu1 63.21(5) 2 2 ?
O2 Eu2 Eu1 106.30(4) 2 1_444 ?
O2 Eu2 Eu2 80.27(5) 2 2_444 ?
O2 Eu2 Eu3 121.24(5) 2 . ?
O2 Eu2 O5 71.44(6) 2 2 ?
O5 Eu2 Eu1 157.31(4) 2 1_444 ?
O5 Eu2 Eu1 39.42(4) 2 2 ?
O5 Eu2 Eu2 98.17(4) 2 2_444 ?
O5 Eu2 Eu3 148.16(4) 2 . ?
O4 Eu2 Eu1 118.39(4) . 2 ?
O4 Eu2 Eu1 121.88(4) . 1_444 ?
O4 Eu2 Eu2 169.60(4) . 2_444 ?
O4 Eu2 O2 107.96(6) . 2 ?
O4 Eu2 Eu3 69.31(4) . . ?
O4 Eu2 O5 79.04(6) . 2 ?
O8 Eu2 Eu1 136.40(5) 2_655 2 ?
O8 Eu2 Eu1 73.94(5) 2_655 1_444 ?
O8 Eu2 Eu2 116.20(5) 2_655 2_444 ?
O8 Eu2 O2 73.21(7) 2_655 2 ?
O8 Eu2 Eu3 49.19(5) 2_655 . ?
O8 Eu2 O5 124.56(6) 2_655 2 ?
O8 Eu2 O4 72.99(6) 2_655 . ?
C3 C2 C1 120.4(2) . . ?
C4 C2 C1 121.2(2) . . ?
C4 C2 C3 118.4(2) . . ?
C1 O2 Eu2 140.92(17) . 2 ?
C9 N2 S1 106.21(18) . . ?
N4 S2 N3 101.31(12) . . ?
Eu1 Eu3 Eu1 55.896(4) 1_444 2_655 ?
Eu1 Eu3 Eu2 59.107(3) 1_444 . ?
Eu2 Eu3 Eu1 83.413(4) . 2_655 ?
O3 Eu3 Eu1 122.63(5) . 2_655 ?
O3 Eu3 Eu1 117.64(5) . 1_444 ?
O3 Eu3 Eu2 59.06(5) . . ?
O3 Eu3 O9 135.46(6) . 1_444 ?
O3 Eu3 O6 86.83(6) . 2_655 ?
O3 Eu3 O11 141.70(7) . 2_654 ?
O3 Eu3 O10 94.48(7) . 1_444 ?
O3 Eu3 O15 131.43(6) . 2_655 ?
O3 Eu3 O1W 72.31(8) . . ?
O3 Eu3 C41 116.87(7) . 1_444 ?
O9 Eu3 Eu1 43.00(4) 1_444 1_444 ?
O9 Eu3 Eu1 82.40(4) 1_444 2_655 ?
O9 Eu3 Eu2 92.79(4) 1_444 . ?
O9 Eu3 C41 25.83(6) 1_444 1_444 ?
O6 Eu3 Eu1 57.07(4) 2_655 2_655 ?
O6 Eu3 Eu1 111.27(4) 2_655 1_444 ?
O6 Eu3 Eu2 100.43(4) 2_655 . ?
O6 Eu3 O9 134.94(6) 2_655 1_444 ?
O6 Eu3 O10 162.38(7) 2_655 1_444 ?
O6 Eu3 O15 75.83(5) 2_655 2_655 ?
O6 Eu3 O1W 84.89(8) 2_655 . ?
O6 Eu3 C41 155.85(7) 2_655 1_444 ?
O11 Eu3 Eu1 100.65(5) 2_654 1_444 ?
O11 Eu3 Eu1 77.41(5) 2_654 2_655 ?
O11 Eu3 Eu2 158.04(5) 2_654 . ?
O11 Eu3 O9 74.29(6) 2_654 1_444 ?
O11 Eu3 O6 78.05(6) 2_654 2_655 ?
O11 Eu3 O10 90.34(7) 2_654 1_444 ?
O11 Eu3 O15 78.68(6) 2_654 2_655 ?
O11 Eu3 O1W 71.45(8) 2_654 . ?
O11 Eu3 C41 79.98(7) 2_654 1_444 ?
O10 Eu3 Eu1 133.58(4) 1_444 2_655 ?
O10 Eu3 Eu1 83.67(5) 1_444 1_444 ?
O10 Eu3 Eu2 95.26(5) 1_444 . ?
O10 Eu3 O9 51.24(6) 1_444 1_444 ?
O10 Eu3 C41 25.52(7) 1_444 1_444 ?
O15 Eu3 Eu1 18.80(3) 2_655 2_655 ?
O15 Eu3 Eu1 38.67(3) 2_655 1_444 ?
O15 Eu3 Eu2 79.72(4) 2_655 . ?
O15 Eu3 O9 64.41(5) 2_655 1_444 ?
O15 Eu3 O10 115.19(6) 2_655 1_444 ?
O15 Eu3 O1W 147.21(7) 2_655 . ?
O15 Eu3 C41 90.18(6) 2_655 1_444 ?
O1W Eu3 Eu1 160.64(6) . 1_444 ?
O1W Eu3 Eu1 135.03(6) . 2_655 ?
O1W Eu3 Eu2 130.47(6) . . ?
O1W Eu3 O9 117.90(7) . 1_444 ?
O1W Eu3 O10 78.82(8) . 1_444 ?
O1W Eu3 C41 97.53(8) . 1_444 ?
C41 Eu3 Eu1 63.33(5) 1_444 1_444 ?
C41 Eu3 Eu1 108.22(5) 1_444 2_655 ?
C41 Eu3 Eu2 96.20(5) 1_444 . ?
C2 C3 H3 119.4 . . ?
C6 C3 C2 121.2(2) . . ?
C6 C3 H3 119.4 . . ?
C20 O3 Eu3 149.37(17) . . ?
C31 N3 S2 105.96(18) . . ?
N5 S3 N6 100.93(13) . . ?
N2 C9 C8 125.6(2) . . ?
N2 C9 C11 112.9(2) . . ?
C8 C9 C11 121.5(2) . . ?
Eu1 O9 Eu3 91.72(5) . 1_666 ?
C41 O9 Eu1 134.75(17) . . ?
C41 O9 Eu3 90.28(15) . 1_666 ?
C6 C7 C8 121.9(2) . . ?
C5 C7 C6 117.8(2) . . ?
C5 C7 C8 120.0(2) . . ?
C40 O7 Eu1 148.09(17) . . ?
C50 N6 S3 106.95(19) . . ?
C21 O6 Eu3 144.55(16) . 2_655 ?
C3 C6 C7 120.5(2) . . ?
C3 C6 H6 119.8 . . ?
C7 C6 H6 119.8 . . ?
C51 N5 S3 107.19(19) . . ?
Eu2 O5 Eu1 102.20(6) 2 . ?
C21 O5 Eu1 120.94(14) . . ?
C21 O5 Eu2 135.48(15) . 2 ?
C7 C5 H5 119.5 . . ?
C4 C5 C7 121.1(2) . . ?
C4 C5 H5 119.5 . . ?
C30 N4 S2 106.44(18) . . ?
C20 O4 Eu2 127.98(16) . . ?
C2 C4 C5 120.5(2) . . ?
C2 C4 H4 119.7 . . ?
C5 C4 H4 119.7 . . ?
C9 C8 C7 125.3(2) . . ?
C10 C8 C9 114.9(2) . . ?
C10 C8 C7 119.7(2) . . ?
C40 O8 Eu2 148.17(18) . 2_655 ?
C60 O11 Eu3 161.54(19) . 2_654 ?
N1 C11 C9 113.0(2) . . ?
N1 C11 C13 125.4(2) . . ?
C13 C11 C9 121.6(2) . . ?
C10 C12 H12 118.2 . . ?
C13 C12 H12 118.2 . . ?
C13 C12 C10 123.6(3) . . ?
C41 O10 Eu3 97.12(16) . 1_666 ?
C8 C10 C12 123.6(2) . . ?
C8 C10 H10 118.2 . . ?
C12 C10 H10 118.2 . . ?
C15 C14 C13 122.3(2) . . ?
C15 C14 C16 117.7(2) . . ?
C16 C14 C13 119.9(2) . . ?
C11 C13 C14 124.2(2) . . ?
C12 C13 C11 114.8(2) . . ?
C12 C13 C14 120.9(2) . . ?
C14 C15 H15 119.6 . . ?
C17 C15 C14 120.9(2) . . ?
C17 C15 H15 119.6 . . ?
Eu1 O15 Eu1 111.21(6) 2_766 . ?
Eu1 O15 Eu3 102.15(5) 2_766 2_655 ?
Eu3 O15 Eu1 142.39(6) 2_655 . ?
C16 C18 H18 119.7 . . ?
C16 C18 C19 120.7(2) . . ?
C19 C18 H18 119.7 . . ?
C15 C17 H17 119.5 . . ?
C15 C17 C19 121.1(2) . . ?
C19 C17 H17 119.5 . . ?
C14 C16 H16 119.3 . . ?
C18 C16 C14 121.4(2) . . ?
C18 C16 H16 119.3 . . ?
C18 C19 C17 118.1(2) . . ?
C18 C19 C20 121.2(2) . . ?
C17 C19 C20 120.6(2) . . ?
C22 C23 H23 119.9 . . ?
C26 C23 H23 119.9 . . ?
C26 C23 C22 120.2(2) . . ?
C23 C22 C21 122.2(2) . . ?
C24 C22 C23 119.3(2) . . ?
C24 C22 C21 118.4(2) . . ?
O6 C21 O5 123.9(2) . . ?
O6 C21 C22 116.5(2) . . ?
O5 C21 C22 119.4(2) . . ?
O3 C20 C19 116.4(2) . . ?
O4 C20 O3 124.6(2) . . ?
O4 C20 C19 119.0(2) . . ?
Eu3 O1W H1WA 110.1 . . ?
Eu3 O1W H1WB 109.3 . . ?
H1WA O1W H1WB 104.0 . . ?
C22 C24 H24 119.8 . . ?
C25 C24 C22 120.4(2) . . ?
C25 C24 H24 119.8 . . ?
C24 C25 H25 119.5 . . ?
C24 C25 C27 121.0(2) . . ?
C27 C25 H25 119.5 . . ?
C25 C27 C26 118.6(2) . . ?
C25 C27 C28 120.6(2) . . ?
C26 C27 C28 120.8(2) . . ?
C23 C26 C27 120.5(2) . . ?
C23 C26 H26 119.8 . . ?
C27 C26 H26 119.8 . . ?
C29 C28 C27 123.1(2) . . ?
C29 C28 C30 115.6(2) . . ?
C30 C28 C27 121.4(2) . . ?
C28 C29 H29 118.4 . . ?
C28 C29 C32 123.1(3) . . ?
C32 C29 H29 118.4 . . ?
N4 C30 C28 125.7(2) . . ?
N4 C30 C31 112.8(2) . . ?
C28 C30 C31 121.5(2) . . ?
N3 C31 C30 113.5(2) . . ?
N3 C31 C33 125.4(2) . . ?
C33 C31 C30 121.0(2) . . ?
C29 C32 H32 118.4 . . ?
C33 C32 C29 123.1(3) . . ?
C33 C32 H32 118.4 . . ?
C31 C33 C34 121.4(2) . 2_655 ?
C32 C33 C31 115.7(2) . . ?
C32 C33 C34 122.9(2) . 2_655 ?
C35 C34 C33 120.1(2) . 2_655 ?
C36 C34 C33 121.1(2) . 2_655 ?
C36 C34 C35 118.8(2) . . ?
C34 C35 H35 119.8 . . ?
C38 C35 C34 120.5(2) . . ?
C38 C35 H35 119.8 . . ?
C34 C36 H36 119.6 . . ?
C37 C36 C34 120.7(2) . . ?
C37 C36 H36 119.6 . . ?
C36 C37 H37 120.1 . . ?
C39 C37 C36 119.8(2) . . ?
C39 C37 H37 120.1 . . ?
C35 C38 H38 119.8 . . ?
C35 C38 C39 120.5(2) . . ?
C39 C38 H38 119.8 . . ?
C37 C39 C38 119.7(2) . . ?
C37 C39 C40 121.5(2) . . ?
C38 C39 C40 118.8(2) . . ?
O7 C40 O8 124.3(2) . . ?
O7 C40 C39 116.6(2) . . ?
O8 C40 C39 119.0(2) . . ?
O9 C41 Eu3 63.89(13) . 1_666 ?
O9 C41 C42 119.2(2) . . ?
O10 C41 Eu3 57.36(13) . 1_666 ?
O10 C41 O9 120.9(2) . . ?
O10 C41 C42 119.9(2) . . ?
C42 C41 Eu3 171.45(19) . 1_666 ?
C43 C42 C41 120.3(3) . . ?
C44 C42 C41 120.8(2) . . ?
C44 C42 C43 118.8(3) . . ?
C42 C43 H43 119.9 . . ?
C46 C43 C42 120.2(3) . . ?
C46 C43 H43 119.9 . . ?
C42 C44 H44 119.7 . . ?
C42 C44 C45 120.6(3) . . ?
C45 C44 H44 119.7 . . ?
C44 C45 H45 119.4 . . ?
C44 C45 C47 121.2(3) . . ?
C47 C45 H45 119.4 . . ?
C43 C46 H46 118.9 . . ?
C43 C46 C47 122.2(3) . . ?
C47 C46 H46 118.9 . . ?
C45 C47 C48 123.3(3) . . ?
C46 C47 C45 117.0(2) . . ?
C46 C47 C48 119.7(2) . . ?
C49 C48 C47 121.8(2) . . ?
C49 C48 C50 113.9(2) . . ?
C50 C48 C47 124.3(2) . . ?
C48 C49 H49 117.7 . . ?
C48 C49 C52 124.7(3) . . ?
C52 C49 H49 117.7 . . ?
N6 C50 C48 125.7(2) . . ?
N6 C50 C51 112.6(2) . . ?
C48 C50 C51 121.7(2) . . ?
N5 C51 C50 112.3(2) . . ?
N5 C51 C53 125.7(2) . . ?
C53 C51 C50 122.0(2) . . ?
C49 C52 H52 118.2 . . ?
C53 C52 C49 123.6(3) . . ?
C53 C52 H52 118.2 . . ?
C51 C53 C54 124.0(2) . . ?
C52 C53 C51 114.2(2) . . ?
C52 C53 C54 121.8(2) . . ?
C55 C54 C53 120.6(2) . . ?
C55 C54 C56 116.4(2) . . ?
C56 C54 C53 123.0(2) . . ?
C54 C55 H55 119.1 . . ?
C58 C55 C54 121.8(3) . . ?
C58 C55 H55 119.1 . . ?
C54 C56 H56 119.3 . . ?
C57 C56 C54 121.4(3) . . ?
C57 C56 H56 119.3 . . ?
C56 C57 H57 119.2 . . ?
C59 C57 C56 121.7(3) . . ?
C59 C57 H57 119.2 . . ?
C55 C58 H58 119.6 . . ?
C59 C58 C55 120.9(3) . . ?
C59 C58 H58 119.6 . . ?
C57 C59 C58 117.5(2) . . ?
C57 C59 C60 120.8(2) . . ?
C58 C59 C60 121.6(2) . . ?
O11 C60 O12 123.9(2) . . ?
O11 C60 C59 117.9(2) . . ?
O12 C60 C59 118.2(2) . . ?

loop_
_geom_bond_atom_site_label_1
_geom_bond_atom_site_label_2
_geom_bond_distance
_geom_bond_site_symmetry_2
_geom_bond_publ_flag
Eu1 Eu1 3.8887(2) 2_766 ?
Eu1 O1 2.3360(18) . ?
Eu1 Eu2 3.9702(2) 2 ?
Eu1 Eu2 3.94618(18) 1_666 ?
Eu1 Eu3 3.6664(2) 1_666 ?
Eu1 O9 2.5018(18) . ?
Eu1 O7 2.3009(17) . ?
Eu1 O5 2.5797(17) . ?
Eu1 O14 2.3724(16) . ?
Eu1 O13 2.4064(16) . ?
Eu1 O15 2.3694(14) . ?
Eu1 O15 2.3433(14) 2_766 ?
C1 O1 1.261(3) . ?
C1 C2 1.505(3) . ?
C1 O2 1.252(3) . ?
N1 S1 1.609(2) . ?
N1 C11 1.346(3) . ?
S1 N2 1.618(2) . ?
Eu2 Eu2 4.0386(3) 2_444 ?
Eu2 O2 2.4438(18) 2 ?
Eu2 Eu3 4.2645(2) . ?
Eu2 O5 2.5215(16) 2 ?
Eu2 O4 2.4349(17) . ?
Eu2 O8 2.3717(18) 2_655 ?
C2 C3 1.391(4) . ?
C2 C4 1.384(3) . ?
N2 C9 1.351(3) . ?
S2 N3 1.609(2) . ?
S2 N4 1.607(2) . ?
Eu3 O3 2.3346(18) . ?
Eu3 O9 2.6063(18) 1_444 ?
Eu3 O6 2.3420(16) 2_655 ?
Eu3 O11 2.3414(18) 2_654 ?
Eu3 O10 2.4631(18) 1_444 ?
Eu3 O15 2.3694(14) 2_655 ?
Eu3 O1W 2.440(2) . ?
Eu3 C41 2.902(3) 1_444 ?
C3 H3 0.9300 . ?
C3 C6 1.381(3) . ?
O3 C20 1.261(3) . ?
N3 C31 1.342(3) . ?
S3 N6 1.607(2) . ?
S3 N5 1.602(2) . ?
C9 C8 1.426(4) . ?
C9 C11 1.443(3) . ?
O9 C41 1.265(3) . ?
C7 C6 1.396(4) . ?
C7 C5 1.396(4) . ?
C7 C8 1.482(3) . ?
O7 C40 1.246(3) . ?
N6 C50 1.340(3) . ?
O6 C21 1.249(3) . ?
C6 H6 0.9300 . ?
N5 C51 1.342(3) . ?
O5 C21 1.272(3) . ?
C5 H5 0.9300 . ?
C5 C4 1.387(3) . ?
N4 C30 1.342(3) . ?
O4 C20 1.249(3) . ?
C4 H4 0.9300 . ?
C8 C10 1.371(4) . ?
O8 C40 1.248(3) . ?
O11 C60 1.241(3) . ?
C11 C13 1.428(4) . ?
O12 C60 1.258(3) . ?
C12 H12 0.9300 . ?
C12 C10 1.419(4) . ?
C12 C13 1.370(4) . ?
O10 C41 1.260(3) . ?
C10 H10 0.9300 . ?
C14 C13 1.488(3) . ?
C14 C15 1.392(4) . ?
C14 C16 1.393(4) . ?
C15 H15 0.9300 . ?
C15 C17 1.384(4) . ?
C18 H18 0.9300 . ?
C18 C16 1.385(3) . ?
C18 C19 1.385(3) . ?
C17 H17 0.9300 . ?
C17 C19 1.393(3) . ?
C16 H16 0.9300 . ?
C19 C20 1.505(3) . ?
C23 H23 0.9300 . ?
C23 C22 1.390(3) . ?
C23 C26 1.387(3) . ?
C22 C21 1.488(3) . ?
C22 C24 1.385(3) . ?
O1W H1WA 0.8606 . ?
O1W H1WB 0.8601 . ?
C24 H24 0.9300 . ?
C24 C25 1.375(3) . ?
C25 H25 0.9300 . ?
C25 C27 1.389(4) . ?
C27 C26 1.394(3) . ?
C27 C28 1.479(3) . ?
C26 H26 0.9300 . ?
C28 C29 1.371(4) . ?
C28 C30 1.426(4) . ?
C29 H29 0.9300 . ?
C29 C32 1.414(3) . ?
C30 C31 1.432(3) . ?
C31 C33 1.429(4) . ?
C32 H32 0.9300 . ?
C32 C33 1.371(4) . ?
C33 C34 1.478(3) 2_655 ?
C34 C35 1.394(4) . ?
C34 C36 1.393(4) . ?
C35 H35 0.9300 . ?
C35 C38 1.376(3) . ?
C36 H36 0.9300 . ?
C36 C37 1.388(3) . ?
C37 H37 0.9300 . ?
C37 C39 1.383(3) . ?
C38 H38 0.9300 . ?
C38 C39 1.389(3) . ?
C39 C40 1.502(3) . ?
C41 C42 1.489(3) . ?
C42 C43 1.382(4) . ?
C42 C44 1.376(4) . ?
C43 H43 0.9300 . ?
C43 C46 1.375(4) . ?
C44 H44 0.9300 . ?
C44 C45 1.388(4) . ?
C45 H45 0.9300 . ?
C45 C47 1.392(4) . ?
C46 H46 0.9300 . ?
C46 C47 1.383(4) . ?
C47 C48 1.487(3) . ?
C48 C49 1.377(4) . ?
C48 C50 1.429(4) . ?
C49 H49 0.9300 . ?
C49 C52 1.415(4) . ?
C50 C51 1.451(3) . ?
C51 C53 1.433(4) . ?
C52 H52 0.9300 . ?
C52 C53 1.375(4) . ?
C53 C54 1.490(3) . ?
C54 C55 1.385(4) . ?
C54 C56 1.386(4) . ?
C55 H55 0.9300 . ?
C55 C58 1.379(4) . ?
C56 H56 0.9300 . ?
C56 C57 1.373(4) . ?
C57 H57 0.9300 . ?
C57 C59 1.372(4) . ?
C58 H58 0.9300 . ?
C58 C59 1.377(4) . ?
C59 C60 1.500(3) . ?

loop_
_geom_torsion_atom_site_label_1
_geom_torsion_atom_site_label_2
_geom_torsion_atom_site_label_3
_geom_torsion_atom_site_label_4
_geom_torsion
_geom_torsion_site_symmetry_1
_geom_torsion_site_symmetry_2
_geom_torsion_site_symmetry_3
_geom_torsion_site_symmetry_4
_geom_torsion_publ_flag
Eu1 O9 C41 Eu3 92.70(19) . . . 1_666 ?
Eu1 O9 C41 O10 85.6(3) . . . . ?
Eu1 O9 C41 C42 -96.3(3) . . . . ?
Eu1 O7 C40 O8 -73.8(4) . . . . ?
Eu1 O7 C40 C39 105.4(3) . . . . ?
Eu1 O5 C21 O6 54.7(3) . . . . ?
Eu1 O5 C21 C22 -121.04(19) . . . . ?
C1 C2 C3 C6 170.4(3) . . . . ?
C1 C2 C4 C5 -170.4(3) . . . . ?
O1 C1 C2 C3 13.8(4) . . . . ?
O1 C1 C2 C4 -170.1(3) . . . . ?
O1 C1 O2 Eu2 -41.0(4) . . . 2 ?
N1 S1 N2 C9 0.4(2) . . . . ?
N1 C11 C13 C12 -176.2(3) . . . . ?
N1 C11 C13 C14 5.6(4) . . . . ?
S1 N1 C11 C9 -0.7(3) . . . . ?
S1 N1 C11 C13 177.0(2) . . . . ?
S1 N2 C9 C8 -177.5(2) . . . . ?
S1 N2 C9 C11 -0.9(3) . . . . ?
Eu2 O5 C21 O6 -109.2(2) 2 . . . ?
Eu2 O5 C21 C22 75.0(3) 2 . . . ?
Eu2 O4 C20 O3 32.4(4) . . . . ?
Eu2 O4 C20 C19 -145.52(18) . . . . ?
Eu2 O8 C40 O7 -67.9(4) 2_655 . . . ?
Eu2 O8 C40 C39 112.9(3) 2_655 . . . ?
C2 C1 O1 Eu1 -158.40(17) . . . . ?
C2 C1 O2 Eu2 135.4(2) . . . 2 ?
C2 C3 C6 C7 -0.4(4) . . . . ?
O2 C1 O1 Eu1 18.1(4) . . . . ?
O2 C1 C2 C3 -162.8(2) . . . . ?
O2 C1 C2 C4 13.2(4) . . . . ?
N2 C9 C8 C7 -8.1(4) . . . . ?
N2 C9 C8 C10 174.9(2) . . . . ?
N2 C9 C11 N1 1.1(3) . . . . ?
N2 C9 C11 C13 -176.7(2) . . . . ?
S2 N3 C31 C30 0.1(3) . . . . ?
S2 N3 C31 C33 -177.3(2) . . . . ?
S2 N4 C30 C28 177.2(2) . . . . ?
S2 N4 C30 C31 0.3(3) . . . . ?
Eu3 O3 C20 O4 -51.3(5) . . . . ?
Eu3 O3 C20 C19 126.7(3) . . . . ?
Eu3 O9 C41 O10 -7.1(3) 1_666 . . . ?
Eu3 O9 C41 C42 171.0(2) 1_666 . . . ?
Eu3 O6 C21 O5 18.7(4) 2_655 . . . ?
Eu3 O6 C21 C22 -165.39(19) 2_655 . . . ?
Eu3 O11 C60 O12 105.7(5) 2_654 . . . ?
Eu3 O11 C60 C59 -72.6(6) 2_654 . . . ?
Eu3 O10 C41 O9 7.5(3) 1_666 . . . ?
Eu3 O10 C41 C42 -170.5(2) 1_666 . . . ?
C3 C2 C4 C5 5.8(4) . . . . ?
N3 S2 N4 C30 -0.2(2) . . . . ?
N3 C31 C33 C32 177.0(3) . . . . ?
N3 C31 C33 C34 -3.2(4) . . . 2_655 ?
S3 N6 C50 C48 -179.3(2) . . . . ?
S3 N6 C50 C51 0.2(3) . . . . ?
S3 N5 C51 C50 -1.3(3) . . . . ?
S3 N5 C51 C53 177.7(2) . . . . ?
C9 C8 C10 C12 1.5(4) . . . . ?
C9 C11 C13 C12 1.3(4) . . . . ?
C9 C11 C13 C14 -176.9(2) . . . . ?
O9 C41 C42 C43 169.9(3) . . . . ?
O9 C41 C42 C44 -13.3(4) . . . . ?
C7 C5 C4 C2 0.3(4) . . . . ?
C7 C8 C10 C12 -175.7(2) . . . . ?
N6 S3 N5 C51 1.3(2) . . . . ?
N6 C50 C51 N5 0.7(3) . . . . ?
N6 C50 C51 C53 -178.3(2) . . . . ?
C6 C7 C5 C4 -6.4(4) . . . . ?
C6 C7 C8 C9 -40.3(4) . . . . ?
C6 C7 C8 C10 136.5(3) . . . . ?
N5 S3 N6 C50 -0.9(2) . . . . ?
N5 C51 C53 C52 -179.0(3) . . . . ?
N5 C51 C53 C54 -1.4(4) . . . . ?
C5 C7 C6 C3 6.4(4) . . . . ?
C5 C7 C8 C9 145.9(3) . . . . ?
C5 C7 C8 C10 -37.3(4) . . . . ?
N4 S2 N3 C31 0.1(2) . . . . ?
N4 C30 C31 N3 -0.3(3) . . . . ?
N4 C30 C31 C33 177.3(2) . . . . ?
C4 C2 C3 C6 -5.8(4) . . . . ?
C8 C9 C11 N1 177.9(2) . . . . ?
C8 C9 C11 C13 0.1(4) . . . . ?
C8 C7 C6 C3 -167.5(3) . . . . ?
C8 C7 C5 C4 167.6(3) . . . . ?
C11 N1 S1 N2 0.2(2) . . . . ?
C11 C9 C8 C7 175.5(2) . . . . ?
C11 C9 C8 C10 -1.5(4) . . . . ?
O10 C41 C42 C43 -12.0(4) . . . . ?
O10 C41 C42 C44 164.8(3) . . . . ?
C10 C12 C13 C11 -1.4(4) . . . . ?
C10 C12 C13 C14 176.9(3) . . . . ?
C14 C15 C17 C19 -1.0(4) . . . . ?
C13 C12 C10 C8 -0.1(4) . . . . ?
C13 C14 C15 C17 173.0(3) . . . . ?
C13 C14 C16 C18 -172.1(3) . . . . ?
C15 C14 C13 C11 38.6(4) . . . . ?
C15 C14 C13 C12 -139.5(3) . . . . ?
C15 C14 C16 C18 3.9(4) . . . . ?
C15 C17 C19 C18 4.1(4) . . . . ?
C15 C17 C19 C20 -171.5(3) . . . . ?
C18 C19 C20 O3 173.1(2) . . . . ?
C18 C19 C20 O4 -8.8(4) . . . . ?
C17 C19 C20 O3 -11.4(4) . . . . ?
C17 C19 C20 O4 166.7(2) . . . . ?
C16 C14 C13 C11 -145.6(3) . . . . ?
C16 C14 C13 C12 36.4(4) . . . . ?
C16 C14 C15 C17 -3.0(4) . . . . ?
C16 C18 C19 C17 -3.2(4) . . . . ?
C16 C18 C19 C20 172.4(3) . . . . ?
C19 C18 C16 C14 -0.9(4) . . . . ?
C23 C22 C21 O6 -174.5(2) . . . . ?
C23 C22 C21 O5 1.6(4) . . . . ?
C23 C22 C24 C25 0.2(4) . . . . ?
C22 C23 C26 C27 0.4(4) . . . . ?
C22 C24 C25 C27 0.7(4) . . . . ?
C21 C22 C24 C25 -176.0(2) . . . . ?
C24 C22 C21 O6 1.6(3) . . . . ?
C24 C22 C21 O5 177.7(2) . . . . ?
C24 C25 C27 C26 -0.9(4) . . . . ?
C24 C25 C27 C28 179.9(3) . . . . ?
C25 C27 C26 C23 0.4(4) . . . . ?
C25 C27 C28 C29 -147.4(3) . . . . ?
C25 C27 C28 C30 32.8(4) . . . . ?
C27 C28 C29 C32 -179.7(2) . . . . ?
C27 C28 C30 N4 3.0(4) . . . . ?
C27 C28 C30 C31 179.6(2) . . . . ?
C26 C23 C22 C21 175.4(2) . . . . ?
C26 C23 C22 C24 -0.7(4) . . . . ?
C26 C27 C28 C29 33.4(4) . . . . ?
C26 C27 C28 C30 -146.4(3) . . . . ?
C28 C27 C26 C23 179.6(2) . . . . ?
C28 C29 C32 C33 0.0(4) . . . . ?
C28 C30 C31 N3 -177.3(2) . . . . ?
C28 C30 C31 C33 0.3(4) . . . . ?
C29 C28 C30 N4 -176.8(3) . . . . ?
C29 C28 C30 C31 -0.1(4) . . . . ?
C29 C32 C33 C31 0.2(4) . . . . ?
C29 C32 C33 C34 -179.6(3) . . . 2_655 ?
C30 C28 C29 C32 0.0(4) . . . . ?
C30 C31 C33 C32 -0.3(4) . . . . ?
C30 C31 C33 C34 179.5(2) . . . 2_655 ?
C33 C34 C35 C38 178.7(2) 2_655 . . . ?
C33 C34 C36 C37 -178.8(2) 2_655 . . . ?
C34 C35 C38 C39 0.1(4) . . . . ?
C34 C36 C37 C39 0.1(4) . . . . ?
C35 C34 C36 C37 0.3(4) . . . . ?
C35 C38 C39 C37 0.3(4) . . . . ?
C35 C38 C39 C40 -179.2(2) . . . . ?
C36 C34 C35 C38 -0.4(4) . . . . ?
C36 C37 C39 C38 -0.4(4) . . . . ?
C36 C37 C39 C40 179.1(2) . . . . ?
C37 C39 C40 O7 175.0(2) . . . . ?
C37 C39 C40 O8 -5.8(4) . . . . ?
C38 C39 C40 O7 -5.5(3) . . . . ?
C38 C39 C40 O8 173.7(2) . . . . ?
C41 C42 C43 C46 177.4(3) . . . . ?
C41 C42 C44 C45 -177.3(3) . . . . ?
C42 C43 C46 C47 -0.4(5) . . . . ?
C42 C44 C45 C47 0.3(5) . . . . ?
C43 C42 C44 C45 -0.5(5) . . . . ?
C43 C46 C47 C45 0.2(5) . . . . ?
C43 C46 C47 C48 -179.3(3) . . . . ?
C44 C42 C43 C46 0.6(5) . . . . ?
C44 C45 C47 C46 -0.1(4) . . . . ?
C44 C45 C47 C48 179.4(3) . . . . ?
C45 C47 C48 C49 169.7(3) . . . . ?
C45 C47 C48 C50 -12.1(4) . . . . ?
C46 C47 C48 C49 -10.8(4) . . . . ?
C46 C47 C48 C50 167.4(3) . . . . ?
C47 C48 C49 C52 178.1(3) . . . . ?
C47 C48 C50 N6 0.2(5) . . . . ?
C47 C48 C50 C51 -179.3(2) . . . . ?
C48 C49 C52 C53 1.4(5) . . . . ?
C48 C50 C51 N5 -179.8(3) . . . . ?
C48 C50 C51 C53 1.2(4) . . . . ?
C49 C48 C50 N6 178.5(3) . . . . ?
C49 C48 C50 C51 -1.0(4) . . . . ?
C49 C52 C53 C51 -1.1(4) . . . . ?
C49 C52 C53 C54 -178.7(3) . . . . ?
C50 C48 C49 C52 -0.3(4) . . . . ?
C50 C51 C53 C52 -0.1(4) . . . . ?
C50 C51 C53 C54 177.4(2) . . . . ?
C51 C53 C54 C55 177.2(3) . . . . ?
C51 C53 C54 C56 -3.4(4) . . . . ?
C52 C53 C54 C55 -5.4(4) . . . . ?
C52 C53 C54 C56 174.0(3) . . . . ?
C53 C54 C55 C58 176.7(3) . . . . ?
C53 C54 C56 C57 -175.5(3) . . . . ?
C54 C55 C58 C59 -1.9(6) . . . . ?
C54 C56 C57 C59 -0.5(5) . . . . ?
C55 C54 C56 C57 4.0(5) . . . . ?
C55 C58 C59 C57 5.4(5) . . . . ?
C55 C58 C59 C60 -172.9(3) . . . . ?
C56 C54 C55 C58 -2.8(5) . . . . ?
C56 C57 C59 C58 -4.2(5) . . . . ?
C56 C57 C59 C60 174.1(3) . . . . ?
C57 C59 C60 O11 -16.7(4) . . . . ?
C57 C59 C60 O12 164.9(3) . . . . ?
C58 C59 C60 O11 161.5(3) . . . . ?
C58 C59 C60 O12 -16.9(4) . . . . ?
